data_7122056
loop_
_publ_author_name
'Hadlington, Terrance J.'
'Szilv\'asi, Tibor'
'Driess, Matthias'

_publ_section_title
;
 Metal nitrene-like reactivity of a Si[double bond, length as m-dash]N
 bond towards CO<sub>2</sub>.
;
_journal_issue 67
_journal_name_full 'Chemical communications (Cambridge, England)'
_journal_page_first 9352
_journal_page_last 9355
_journal_paper_doi 10.1039/c8cc05238g
_journal_volume 54
_journal_year 2018
_chemical_formula_moiety 'C35 H50 N4 Ni O'
_chemical_formula_sum 'C35 H50 N4 Ni O'
_chemical_formula_weight 601.50
_space_group_crystal_system orthorhombic
_space_group_IT_number 19
_space_group_name_Hall 'P 2ac 2ab'
_space_group_name_H-M_alt 'P 21 21 21'
_symmetry_space_group_name_Hall 'P 2ac 2ab'
_symmetry_space_group_name_H-M 'P 21 21 21'
_atom_sites_solution_hydrogens geom
_audit_creation_method SHELXL-2016/6
_audit_update_record
;
2018-06-25 deposited with the CCDC.
2018-07-27 downloaded from the CCDC.
;
_cell_angle_alpha 90
_cell_angle_beta 90
_cell_angle_gamma 90
_cell_formula_units_Z 4
_cell_length_a 10.2787(2)
_cell_length_b 15.5439(3)
_cell_length_c 21.1529(4)
_cell_measurement_reflns_used 6271
_cell_measurement_temperature 150(2)
_cell_measurement_theta_max 73.3690
_cell_measurement_theta_min 3.4770
_cell_volume 3379.62(11)
_computing_cell_refinement 'CrysAlisPro 1.171.38.46 (Rigaku OD, 2015)'
_computing_data_collection 'CrysAlisPro 1.171.38.46 (Rigaku OD, 2015)'
_computing_data_reduction 'CrysAlisPro 1.171.38.46 (Rigaku OD, 2015)'
_computing_structure_refinement 'SHELXL-2016/6 (Sheldrick, 2016)'
_diffrn_ambient_temperature 150(2)
_diffrn_detector_area_resol_mean 10.5435
_diffrn_measured_fraction_theta_full 1.000
_diffrn_measured_fraction_theta_max 0.999
_diffrn_measurement_device_type 'SuperNova, Single source at offset, Atlas'
_diffrn_radiation_type CuK\a
_diffrn_radiation_wavelength 1.54184
_diffrn_reflns_av_R_equivalents 0.0325
_diffrn_reflns_av_unetI/netI 0.0426
_diffrn_reflns_Laue_measured_fraction_full 1.000
_diffrn_reflns_Laue_measured_fraction_max 0.999
_diffrn_reflns_limit_h_max 12
_diffrn_reflns_limit_h_min -12
_diffrn_reflns_limit_k_max 18
_diffrn_reflns_limit_k_min -18
_diffrn_reflns_limit_l_max 21
_diffrn_reflns_limit_l_min -25
_diffrn_reflns_number 13322
_diffrn_reflns_point_group_measured_fraction_full 0.991
_diffrn_reflns_point_group_measured_fraction_max 0.986
_diffrn_reflns_theta_full 67.684
_diffrn_reflns_theta_max 69.965
_diffrn_reflns_theta_min 3.529
_diffrn_source 'micro-focus sealed X-ray tube'
_exptl_absorpt_coefficient_mu 1.058
_exptl_absorpt_correction_T_max 1.00000
_exptl_absorpt_correction_T_min 0.01239
_exptl_absorpt_correction_type multi-scan
_exptl_absorpt_process_details
;
CrysAlisPro 1.171.38.46 (Rigaku Oxford Diffraction, 2015)
Empirical absorption correction using spherical harmonics,
 implemented in SCALE3 ABSPACK scaling algorithm.
;
_exptl_crystal_colour red
_exptl_crystal_density_diffrn 1.182
_exptl_crystal_description rod
_exptl_crystal_F_000 1296
_exptl_crystal_size_max 0.204
_exptl_crystal_size_mid 0.198
_exptl_crystal_size_min 0.098
_refine_diff_density_max 0.244
_refine_diff_density_min -0.370
_refine_diff_density_rms 0.037
_refine_ls_abs_structure_details
;
 Flack x determined using 2183 quotients [(I+)-(I-)]/[(I+)+(I-)]
 (Parsons, Flack and Wagner, Acta Cryst. B69 (2013) 249-259).
;
_refine_ls_abs_structure_Flack -0.040(16)
_refine_ls_extinction_method none
_refine_ls_goodness_of_fit_ref 1.031
_refine_ls_hydrogen_treatment constr
_refine_ls_matrix_type full
_refine_ls_number_parameters 397
_refine_ls_number_reflns 6330
_refine_ls_number_restraints 0
_refine_ls_restrained_S_all 1.031
_refine_ls_R_factor_all 0.0427
_refine_ls_R_factor_gt 0.0365
_refine_ls_shift/su_max 0.001
_refine_ls_shift/su_mean 0.000
_refine_ls_structure_factor_coef Fsqd
_refine_ls_weighting_details 'w=1/[\s^2^(Fo^2^)+(0.0528P)^2^+0.0428P] where P=(Fo^2^+2Fc^2^)/3'
_refine_ls_weighting_scheme calc
_refine_ls_wR_factor_gt 0.0901
_refine_ls_wR_factor_ref 0.0962
_reflns_Friedel_coverage 0.757
_reflns_Friedel_fraction_full 0.980
_reflns_Friedel_fraction_max 0.970
_reflns_number_gt 5748
_reflns_number_total 6330
_reflns_threshold_expression 'I > 2\s(I)'
_cod_data_source_file c8cc05238g2.cif
_cod_data_source_block compound_6
_cod_depositor_comments 'Adding full bibliography for 7122053--7122058.cif.'
_cod_database_code 7122056
_shelx_shelxl_version_number 2016/6
_shelx_space_group_comment
;
The symmetry employed for this shelxl refinement is uniquely defined
by the following loop, which should always be used as a source of
symmetry information in preference to the above space-group names.
They are only intended as comments.
;

loop_
_space_group_symop_operation_xyz
'x, y, z'
'-x+1/2, -y, z+1/2'
'x+1/2, -y+1/2, -z'
'-x, y+1/2, -z+1/2'

loop_
_atom_site_label
_atom_site_type_symbol
_atom_site_fract_x
_atom_site_fract_y
_atom_site_fract_z
_atom_site_U_iso_or_equiv
_atom_site_adp_type
_atom_site_occupancy
_atom_site_site_symmetry_order
_atom_site_calc_flag
_atom_site_refinement_flags_posn
_atom_site_refinement_flags_adp
_atom_site_refinement_flags_occupancy
_atom_site_disorder_assembly
_atom_site_disorder_group
Ni1 Ni 0.33020(5) 0.89491(3) 0.86755(2) 0.02984(14) Uani 1 1 d . . . . .
O1 O 0.1502(2) 0.89622(13) 0.85435(9) 0.0357(4) Uani 1 1 d . . . . .
N1 N 0.3250(3) 0.70536(14) 0.87000(12) 0.0343(5) Uani 1 1 d . . . . .
C35 C 0.1579(4) 0.9006(2) 0.72153(15) 0.0452(7) Uani 1 1 d . . . . .
H35 H 0.099061 0.862048 0.741457 0.054 Uiso 1 1 calc R U . . .
N4 N 0.5533(2) 1.01119(15) 0.89221(11) 0.0291(5) Uani 1 1 d . . . . .
C12 C 0.5010(3) 0.94203(17) 0.86187(14) 0.0292(6) Uani 1 1 d . . . . .
N6 N 0.6028(2) 0.91094(15) 0.82635(11) 0.0322(5) Uani 1 1 d . . . . .
C24 C 0.1602(3) 1.05118(18) 0.85641(14) 0.0337(6) Uani 1 1 d . . . . .
C1 C 0.3530(3) 0.77925(18) 0.90167(13) 0.0304(6) Uani 1 1 d . . . . .
C23 C 0.1984(3) 0.96796(19) 0.82753(15) 0.0332(6) Uani 1 1 d . . . . .
C14 C 0.6845(3) 1.02249(19) 0.87661(14) 0.0340(6) Uani 1 1 d . . . . .
N11 N 0.3936(3) 0.75178(18) 0.95911(12) 0.0369(6) Uani 1 1 d . . . . .
C30 C 0.2209(3) 0.96380(19) 0.75763(16) 0.0373(7) Uani 1 1 d . . . . .
C2 C 0.3498(3) 0.6329(2) 0.90710(17) 0.0409(8) Uani 1 1 d . . . . .
C3 C 0.3941(4) 0.6618(2) 0.96290(19) 0.0474(9) Uani 1 1 d . . . . .
C26 C 0.0999(4) 1.1308(2) 0.95208(19) 0.0475(9) Uani 1 1 d . . . . .
H26 H 0.086491 1.131841 0.996510 0.057 Uiso 1 1 calc R U . . .
C27 C 0.0812(4) 1.2047(3) 0.9168(2) 0.0538(10) Uani 1 1 d . . . . .
H27 H 0.056395 1.256792 0.936965 0.065 Uiso 1 1 calc R U . . .
C29 C 0.1379(3) 1.1271(2) 0.82247(18) 0.0420(8) Uani 1 1 d . . . . .
H29 H 0.149765 1.127149 0.777937 0.050 Uiso 1 1 calc R U . . .
C18 C 0.4731(3) 1.0661(2) 0.93314(16) 0.0372(7) Uani 1 1 d . . . . .
H18 H 0.385695 1.038114 0.935779 0.045 Uiso 1 1 calc R U . . .
C28 C 0.0988(4) 1.2022(2) 0.85240(19) 0.0492(9) Uani 1 1 d . . . . .
H28 H 0.084028 1.252573 0.828043 0.059 Uiso 1 1 calc R U . . .
C13 C 0.7151(3) 0.9595(2) 0.83535(15) 0.0357(7) Uani 1 1 d . . . . .
C31 C 0.3062(3) 1.0188(2) 0.72614(16) 0.0400(7) Uani 1 1 d . . . . .
H31 H 0.351765 1.061415 0.749512 0.048 Uiso 1 1 calc R U . . .
C22 C 0.7714(3) 1.0914(2) 0.90263(17) 0.0477(8) Uani 1 1 d . . . . .
H22A H 0.789698 1.079518 0.947254 0.072 Uiso 1 1 calc R U . . .
H22B H 0.728190 1.147333 0.898806 0.072 Uiso 1 1 calc R U . . .
H22C H 0.853220 1.092334 0.878826 0.072 Uiso 1 1 calc R U . . .
C21 C 0.8433(3) 0.9447(3) 0.80352(17) 0.0485(8) Uani 1 1 d . . . . .
H21A H 0.902989 0.991715 0.814127 0.073 Uiso 1 1 calc R U . . .
H21B H 0.830698 0.942703 0.757624 0.073 Uiso 1 1 calc R U . . .
H21C H 0.880270 0.889997 0.817985 0.073 Uiso 1 1 calc R U . . .
C25 C 0.1382(3) 1.0547(2) 0.92260(16) 0.0389(7) Uani 1 1 d . . . . .
H25 H 0.149903 1.004268 0.947292 0.047 Uiso 1 1 calc R U . . .
C34 C 0.1805(4) 0.8936(3) 0.65749(17) 0.0567(9) Uani 1 1 d . . . . .
H34 H 0.138610 0.849553 0.633982 0.068 Uiso 1 1 calc R U . . .
C32 C 0.3260(4) 1.0127(2) 0.66181(17) 0.0507(9) Uani 1 1 d . . . . .
H32 H 0.383116 1.051987 0.641481 0.061 Uiso 1 1 calc R U . . .
C9 C 0.574(2) 0.8225(17) 1.0078(13) 0.046(5) Uani 0.531(10) 1 d . . P A 1
H9A H 0.627719 0.770449 1.004736 0.070 Uiso 0.531(10) 1 calc R U P A 1
H9B H 0.600903 0.855868 1.044911 0.070 Uiso 0.531(10) 1 calc R U P A 1
H9C H 0.585653 0.857300 0.969627 0.070 Uiso 0.531(10) 1 calc R U P A 1
C10 C 0.3235(5) 0.5419(2) 0.8874(2) 0.0650(12) Uani 1 1 d . . . . .
H10A H 0.345128 0.502923 0.922324 0.098 Uiso 1 1 calc R U . . .
H10B H 0.376828 0.527626 0.850512 0.098 Uiso 1 1 calc R U . . .
H10C H 0.231229 0.535580 0.876665 0.098 Uiso 1 1 calc R U . . .
C16 C 0.6005(4) 0.8499(3) 0.71809(17) 0.0532(9) Uani 1 1 d . . . . .
H16A H 0.541586 0.896633 0.705936 0.080 Uiso 1 1 calc R U . . .
H16B H 0.577722 0.797696 0.694546 0.080 Uiso 1 1 calc R U . . .
H16C H 0.690289 0.866304 0.708332 0.080 Uiso 1 1 calc R U . . .
C4 C 0.2686(4) 0.7076(2) 0.80627(15) 0.0478(9) Uani 1 1 d . . . . .
H4 H 0.273965 0.768912 0.792141 0.057 Uiso 1 1 calc R U . . .
C33 C 0.2642(4) 0.9507(3) 0.62681(18) 0.0555(9) Uani 1 1 d . . . . .
H33 H 0.278090 0.946608 0.582514 0.067 Uiso 1 1 calc R U . . .
C20 C 0.4512(4) 1.1547(2) 0.9045(2) 0.0506(9) Uani 1 1 d . . . . .
H20A H 0.533085 1.186974 0.904929 0.076 Uiso 1 1 calc R U . . .
H20B H 0.385702 1.185646 0.929298 0.076 Uiso 1 1 calc R U . . .
H20C H 0.420773 1.148432 0.860848 0.076 Uiso 1 1 calc R U . . .
C7 C 0.4289(7) 0.7967(6) 1.0145(3) 0.0364(16) Uani 0.531(10) 1 d . . P A 1
H7 H 0.423045 0.754995 1.050406 0.044 Uiso 0.531(10) 1 calc R U P A 1
C19 C 0.5259(4) 1.0700(3) 1.00070(17) 0.0533(10) Uani 1 1 d . . . . .
H19A H 0.544190 1.011615 1.015672 0.080 Uiso 1 1 calc R U . . .
H19B H 0.461123 1.096968 1.028347 0.080 Uiso 1 1 calc R U . . .
H19C H 0.606182 1.104028 1.001359 0.080 Uiso 1 1 calc R U . . .
C15 C 0.5877(4) 0.8329(2) 0.78827(17) 0.0437(8) Uani 1 1 d . . . . .
H15 H 0.496429 0.812744 0.795141 0.052 Uiso 1 1 calc R U . . .
C11 C 0.4287(5) 0.6122(4) 1.0210(2) 0.0746(14) Uani 1 1 d . . . . .
H11A H 0.359628 0.618877 1.052518 0.112 Uiso 1 1 calc R U . . .
H11B H 0.510804 0.633974 1.038225 0.112 Uiso 1 1 calc R U . . .
H11C H 0.438315 0.551215 1.010213 0.112 Uiso 1 1 calc R U . . .
C5 C 0.1255(5) 0.6854(3) 0.8071(2) 0.0658(12) Uani 1 1 d . . . . .
H5A H 0.114060 0.626785 0.823219 0.099 Uiso 1 1 calc R U . . .
H5B H 0.090566 0.688999 0.764030 0.099 Uiso 1 1 calc R U . . .
H5C H 0.079072 0.725941 0.834426 0.099 Uiso 1 1 calc R U . . .
C6 C 0.3476(7) 0.6559(3) 0.7586(2) 0.0844(17) Uani 1 1 d . . . . .
H6A H 0.440573 0.664674 0.766412 0.127 Uiso 1 1 calc R U . . .
H6B H 0.326187 0.674993 0.715649 0.127 Uiso 1 1 calc R U . . .
H6C H 0.326698 0.594623 0.762934 0.127 Uiso 1 1 calc R U . . .
C17 C 0.6752(6) 0.7613(3) 0.8122(2) 0.0761(14) Uani 1 1 d . . . . .
H17A H 0.766435 0.778457 0.807364 0.114 Uiso 1 1 calc R U . . .
H17B H 0.659065 0.708885 0.787665 0.114 Uiso 1 1 calc R U . . .
H17C H 0.656649 0.750397 0.856888 0.114 Uiso 1 1 calc R U . . .
C8 C 0.3357(7) 0.8685(4) 1.0285(3) 0.047(2) Uani 0.531(10) 1 d . . P A 1
H8A H 0.334523 0.908876 0.992883 0.070 Uiso 0.531(10) 1 calc R U P A 1
H8B H 0.363323 0.898643 1.066852 0.070 Uiso 0.531(10) 1 calc R U P A 1
H8C H 0.248232 0.844828 1.034722 0.070 Uiso 0.531(10) 1 calc R U P A 1
C8A C 0.3605(8) 0.8224(5) 1.0644(4) 0.047(2) Uiso 0.469(10) 1 d . . P A 2
H8A1 H 0.267286 0.822773 1.054604 0.071 Uiso 0.469(10) 1 calc R U P A 2
H8A2 H 0.381432 0.872001 1.091191 0.071 Uiso 0.469(10) 1 calc R U P A 2
H8A3 H 0.382567 0.769221 1.086809 0.071 Uiso 0.469(10) 1 calc R U P A 2
C7A C 0.4404(9) 0.8278(6) 1.0017(4) 0.035(2) Uiso 0.469(10) 1 d . . P A 2
H7A H 0.418854 0.883161 0.980000 0.042 Uiso 0.469(10) 1 calc R U P A 2
C9A C 0.581(3) 0.826(2) 1.0146(15) 0.056(8) Uiso 0.469(10) 1 d . . P A 2
H9A1 H 0.601092 0.776240 1.041224 0.084 Uiso 0.469(10) 1 calc R U P A 2
H9A2 H 0.605970 0.878941 1.036462 0.084 Uiso 0.469(10) 1 calc R U P A 2
H9A3 H 0.628349 0.821558 0.974596 0.084 Uiso 0.469(10) 1 calc R U P A 2

loop_
_atom_site_aniso_label
_atom_site_aniso_U_11
_atom_site_aniso_U_22
_atom_site_aniso_U_33
_atom_site_aniso_U_23
_atom_site_aniso_U_13
_atom_site_aniso_U_12
Ni1 0.0239(2) 0.0258(2) 0.0399(2) 0.0003(2) 0.0018(2) -0.0020(2)
O1 0.0260(10) 0.0343(10) 0.0468(11) 0.0071(9) 0.0016(9) -0.0073(10)
N1 0.0353(13) 0.0282(11) 0.0394(12) -0.0026(10) 0.0046(13) -0.0022(11)
C35 0.0406(18) 0.0470(17) 0.0480(16) 0.0042(15) -0.0084(15) -0.0057(18)
N4 0.0202(12) 0.0308(12) 0.0364(12) -0.0004(10) 0.0001(10) 0.0008(10)
C12 0.0253(14) 0.0262(13) 0.0361(13) 0.0037(11) 0.0002(13) 0.0035(11)
N6 0.0267(12) 0.0296(12) 0.0403(12) 0.0010(10) 0.0042(11) 0.0029(11)
C24 0.0178(13) 0.0338(14) 0.0494(16) 0.0013(12) -0.0009(14) -0.0009(12)
C1 0.0241(15) 0.0302(14) 0.0368(14) -0.0008(11) 0.0056(12) 0.0015(12)
C23 0.0202(14) 0.0333(14) 0.0460(16) 0.0021(12) 0.0048(12) -0.0027(12)
C14 0.0193(14) 0.0403(15) 0.0425(15) 0.0065(12) -0.0034(13) -0.0041(13)
N11 0.0240(13) 0.0470(15) 0.0398(13) 0.0010(12) -0.0022(11) 0.0056(12)
C30 0.0302(16) 0.0321(15) 0.0496(17) 0.0038(13) -0.0025(14) 0.0017(14)
C2 0.0310(17) 0.0336(15) 0.0583(19) 0.0045(13) 0.0089(16) 0.0018(13)
C3 0.0305(17) 0.0485(19) 0.063(2) 0.0166(17) 0.0063(17) 0.0108(16)
C26 0.0285(17) 0.057(2) 0.057(2) -0.0094(17) -0.0011(16) 0.0016(16)
C27 0.0370(19) 0.046(2) 0.078(3) -0.0193(19) -0.0097(18) 0.0080(17)
C29 0.0286(17) 0.0393(17) 0.0581(19) 0.0041(14) -0.0029(15) 0.0038(13)
C18 0.0266(16) 0.0357(16) 0.0491(17) -0.0067(13) 0.0035(14) -0.0049(13)
C28 0.0366(18) 0.0382(17) 0.073(2) 0.0036(17) -0.0065(17) 0.0054(16)
C13 0.0238(15) 0.0390(16) 0.0442(16) 0.0073(13) -0.0002(13) 0.0011(13)
C31 0.0343(18) 0.0394(16) 0.0465(17) 0.0060(13) 0.0027(14) 0.0005(15)
C22 0.0306(17) 0.057(2) 0.0550(19) -0.0019(17) -0.0022(15) -0.0106(17)
C21 0.0231(16) 0.062(2) 0.060(2) 0.0053(17) 0.0076(16) 0.0066(17)
C25 0.0217(15) 0.0409(17) 0.0540(18) -0.0007(14) -0.0017(13) 0.0011(13)
C34 0.059(2) 0.061(2) 0.0499(17) -0.0003(17) -0.0127(18) -0.006(2)
C32 0.043(2) 0.055(2) 0.0545(19) 0.0149(16) 0.0081(18) 0.0039(19)
C9 0.025(5) 0.060(9) 0.054(8) -0.009(5) -0.008(4) -0.010(4)
C10 0.052(2) 0.0320(16) 0.111(4) 0.0022(19) 0.010(3) 0.0010(18)
C16 0.059(2) 0.051(2) 0.0499(19) -0.0117(17) 0.0103(19) -0.0061(19)
C4 0.062(2) 0.0413(17) 0.0398(16) -0.0059(14) -0.0027(16) -0.0103(18)
C33 0.056(2) 0.070(2) 0.0415(17) 0.0042(17) -0.0009(18) 0.008(2)
C20 0.0345(18) 0.0349(17) 0.082(3) -0.0031(18) 0.0059(19) 0.0021(15)
C7 0.028(3) 0.043(4) 0.038(3) 0.001(3) -0.012(3) 0.002(3)
C19 0.060(3) 0.056(2) 0.0441(18) -0.0149(16) 0.0065(17) -0.014(2)
C15 0.044(2) 0.0312(15) 0.0557(19) -0.0031(14) 0.0136(17) 0.0015(15)
C11 0.056(3) 0.082(3) 0.085(3) 0.041(3) -0.012(2) 0.013(3)
C5 0.068(3) 0.066(3) 0.063(2) 0.004(2) -0.020(2) -0.020(2)
C6 0.129(5) 0.070(3) 0.054(2) -0.029(2) 0.019(3) -0.012(3)
C17 0.102(4) 0.042(2) 0.084(3) 0.003(2) 0.015(3) 0.026(3)
C8 0.039(4) 0.047(4) 0.054(4) -0.012(3) 0.005(3) -0.004(3)

loop_
_atom_type_symbol
_atom_type_description
_atom_type_scat_dispersion_real
_atom_type_scat_dispersion_imag
_atom_type_scat_source
C C 0.0181 0.0091 'International Tables Vol C Tables 4.2.6.8 and 6.1.1.4'
H H 0.0000 0.0000 'International Tables Vol C Tables 4.2.6.8 and 6.1.1.4'
N N 0.0311 0.0180 'International Tables Vol C Tables 4.2.6.8 and 6.1.1.4'
O O 0.0492 0.0322 'International Tables Vol C Tables 4.2.6.8 and 6.1.1.4'
Ni Ni -3.0029 0.5091 'International Tables Vol C Tables 4.2.6.8 and 6.1.1.4'

loop_
_geom_angle_atom_site_label_1
_geom_angle_atom_site_label_2
_geom_angle_atom_site_label_3
_geom_angle
O1 Ni1 C12 153.79(11)
O1 Ni1 C1 100.58(11)
C12 Ni1 C1 105.48(12)
O1 Ni1 C23 41.05(10)
C12 Ni1 C23 112.76(12)
C1 Ni1 C23 140.94(13)
C23 O1 Ni1 73.01(16)
C1 N1 C2 111.5(3)
C1 N1 C4 121.0(2)
C2 N1 C4 127.4(3)
C34 C35 C30 120.8(3)
C12 N4 C14 111.6(2)
C12 N4 C18 121.0(3)
C14 N4 C18 127.4(3)
N4 C12 N6 103.6(2)
N4 C12 Ni1 129.6(2)
N6 C12 Ni1 126.8(2)
C12 N6 C13 111.4(2)
C12 N6 C15 120.8(3)
C13 N6 C15 127.7(3)
C29 C24 C25 116.6(3)
C29 C24 C23 124.5(3)
C25 C24 C23 118.8(3)
N11 C1 N1 103.9(2)
N11 C1 Ni1 131.3(2)
N1 C1 Ni1 124.8(2)
O1 C23 C24 116.8(3)
O1 C23 C30 115.9(3)
C24 C23 C30 119.0(3)
O1 C23 Ni1 65.94(15)
C24 C23 Ni1 120.7(2)
C30 C23 Ni1 107.1(2)
C13 C14 N4 106.6(3)
C13 C14 C22 128.1(3)
N4 C14 C22 125.3(3)
C1 N11 C3 111.5(3)
C1 N11 C7 131.9(5)
C3 N11 C7 116.4(5)
C1 N11 C7A 112.0(4)
C3 N11 C7A 136.2(5)
C31 C30 C35 117.4(3)
C31 C30 C23 122.8(3)
C35 C30 C23 119.8(3)
C3 C2 N1 106.6(3)
C3 C2 C10 128.4(3)
N1 C2 C10 124.9(3)
C2 C3 N11 106.4(3)
C2 C3 C11 129.1(4)
N11 C3 C11 124.3(4)
C27 C26 C25 120.2(3)
C28 C27 C26 119.5(3)
C28 C29 C24 121.5(3)
N4 C18 C20 112.0(3)
N4 C18 C19 112.0(3)
C20 C18 C19 112.9(3)
C27 C28 C29 120.9(4)
C14 C13 N6 106.8(3)
C14 C13 C21 127.4(3)
N6 C13 C21 125.8(3)
C32 C31 C30 121.5(3)
C26 C25 C24 121.3(3)
C35 C34 C33 120.7(4)
C33 C32 C31 120.8(4)
N1 C4 C5 111.7(3)
N1 C4 C6 112.6(4)
C5 C4 C6 113.9(4)
C32 C33 C34 118.8(3)
N11 C7 C8 111.5(5)
N11 C7 C9 107.4(11)
C8 C7 C9 116.1(12)
N6 C15 C16 112.7(3)
N6 C15 C17 111.2(3)
C16 C15 C17 113.8(3)
C9A C7A N11 113.3(14)
C9A C7A C8A 110.9(15)
N11 C7A C8A 106.7(7)

loop_
_geom_bond_atom_site_label_1
_geom_bond_atom_site_label_2
_geom_bond_distance
Ni1 O1 1.871(2)
Ni1 C12 1.906(3)
Ni1 C1 1.951(3)
Ni1 C23 1.960(3)
O1 C23 1.346(3)
N1 C1 1.360(4)
N1 C2 1.396(4)
N1 C4 1.468(4)
C35 C34 1.379(5)
C35 C30 1.403(5)
N4 C12 1.363(4)
N4 C14 1.399(4)
N4 C18 1.470(4)
C12 N6 1.375(4)
N6 C13 1.392(4)
N6 C15 1.465(4)
C24 C29 1.400(4)
C24 C25 1.419(5)
C24 C23 1.484(4)
C1 N11 1.354(4)
C23 C30 1.498(5)
C14 C13 1.349(4)
C14 C22 1.499(4)
N11 C3 1.400(5)
N11 C7 1.411(7)
N11 C7A 1.561(9)
C30 C31 1.394(5)
C2 C3 1.343(6)
C2 C10 1.499(5)
C3 C11 1.493(5)
C26 C27 1.383(6)
C26 C25 1.393(5)
C27 C28 1.375(6)
C29 C28 1.387(5)
C18 C20 1.520(5)
C18 C19 1.530(5)
C13 C21 1.498(5)
C31 C32 1.379(5)
C34 C33 1.395(6)
C32 C33 1.372(6)
C9 C7 1.55(2)
C16 C15 1.514(5)
C4 C5 1.511(6)
C4 C6 1.525(6)
C7 C8 1.500(10)
C15 C17 1.517(6)
C8A C7A 1.563(12)
C7A C9A 1.47(3)
